data_1001800
loop_
_publ_author_name
'Daturi, M'
'Busca, G'
'Borel, M M'
'Leclaire, A'
'Piaggio, P'

_publ_section_title
;
Vibrational and XRD study of the system Cd W O4 - Cd Mo O4
;
_journal_coden_ASTM JPCHAX
_journal_name_full 'Journal of Physical Chemistry'
_journal_page_first 4358
_journal_page_last 4369
_journal_paper_doi 10.1021/jp963008x
_journal_volume 101
_journal_year 1997
_chemical_formula_structural 'Cd (Mo O4)'
_chemical_formula_sum 'Cd Mo O4'
_chemical_name_systematic 'Cadmium molybdate'
_space_group_IT_number 88
_symmetry_cell_setting tetragonal
_symmetry_space_group_name_Hall '-I 4ad'
_symmetry_space_group_name_H-M 'I 41/a :2'
_cell_angle_alpha 90
_cell_angle_beta 90
_cell_angle_gamma 90
_cell_formula_units_Z 4
_cell_length_a 5.156(1)
_cell_length_b 5.156(1)
_cell_length_c 11.196(1)
_cell_volume 297.6
_refine_ls_R_factor_all 0.067
_cod_original_sg_symbol_H-M 'I 41/a Z'
_cod_database_code 1001800

loop_
_symmetry_equiv_pos_as_xyz
x,y,z
-x,1/2-y,z
3/4-y,1/4+x,1/4+z
1/4+y,1/4-x,1/4+z
-x,-y,-z
x,1/2+y,-z
1/4+y,3/4-x,3/4-z
3/4-y,3/4+x,3/4-z
1/2+x,1/2+y,1/2+z
1/2-x,-y,1/2+z
1/4-y,3/4+x,3/4+z
3/4+y,3/4-x,3/4+z
1/2-x,1/2-y,1/2-z
1/2+x,y,1/2-z
3/4+y,1/4-x,1/4-z
1/4-y,1/4+x,1/4-z

loop_
_atom_site_label
_atom_site_type_symbol
_atom_site_symmetry_multiplicity
_atom_site_Wyckoff_symbol
_atom_site_fract_x
_atom_site_fract_y
_atom_site_fract_z
_atom_site_occupancy
_atom_site_attached_hydrogens
_atom_site_calc_flag
Mo1 Mo6+ 4 a 0. 0.25 0.125 1. 0 d
Cd1 Cd2+ 4 b 0. 0.25 0.625 1. 0 d
O1 O2- 16 f 0.240(2) 0.091(2) 0.0421(2) 1. 0 d

loop_
_atom_type_symbol
_atom_type_oxidation_number
Mo6+ 6.000
Cd2+ 2.000
O2- -2.000
